data_4085399
loop_
_publ_author_name
'Yang, Jingying'
'Xie, Zuowei'

_publ_section_title
;
 Reactivity of Traditional Metal--Carbon (Alkyl) versus Nontraditional
 Metal--Carbon (Cage) Bonds in Organo-Rare-Earth Metal Complexes
 [\h5:\s-(C9H6)(C2B10H10)]Ln(CH2C6H4-o-NMe2)(THF)2
;
_journal_issue 11
_journal_name_full Organometallics
_journal_page_first 2494
_journal_paper_doi 10.1021/om501212e
_journal_volume 34
_journal_year 2015
_chemical_formula_sum 'C31 H54 B10 N3 O Si2 Y'
_chemical_formula_weight 737.96
_chemical_name_systematic
; 
 ? 
;
_space_group_IT_number 14
_symmetry_cell_setting monoclinic
_symmetry_space_group_name_Hall '-P 2yn'
_symmetry_space_group_name_H-M 'P 1 21/n 1'
_atom_sites_solution_hydrogens geom
_atom_sites_solution_primary direct
_atom_sites_solution_secondary difmap
_audit_creation_method SHELXL-97
_cell_angle_alpha 90.00
_cell_angle_beta 90.8800(10)
_cell_angle_gamma 90.00
_cell_formula_units_Z 4
_cell_length_a 11.2112(6)
_cell_length_b 20.2644(12)
_cell_length_c 18.7389(11)
_cell_measurement_reflns_used 164
_cell_measurement_temperature 296(2)
_cell_measurement_theta_max 15
_cell_measurement_theta_min 15
_cell_volume 4256.8(4)
_computing_cell_refinement 'BRUKER KAPPA APEXII DUO DIFFRACTOMETER'
_computing_data_collection 'BRUKER KAPPA APEXII DUO DIFFRACTOMETER'
_computing_data_reduction 'BRUKER KAPPA APEXII DUO DIFFRACTOMETER'
_computing_molecular_graphics 'SIEMENS SHELXTL'
_computing_publication_material 'SIEMENS SHELXTL'
_computing_structure_refinement 'SHELXL-97 (Sheldrick, 2008)'
_computing_structure_solution 'SHELXS-97 (Sheldrick, 2008)'
_diffrn_ambient_temperature 296(2)
_diffrn_measured_fraction_theta_full 1.000
_diffrn_measured_fraction_theta_max 1.000
_diffrn_measurement_device_type 'BRUKER KAPPA APEXII DUO DIFFRACTOMETER'
_diffrn_measurement_method 'OMEGA SCAN'
_diffrn_radiation_monochromator graphite
_diffrn_radiation_source 'fine-focus sealed tube'
_diffrn_radiation_type MoK\a
_diffrn_radiation_wavelength 0.71073
_diffrn_reflns_av_R_equivalents 0.0634
_diffrn_reflns_av_sigmaI/netI 0.0452
_diffrn_reflns_limit_h_max 12
_diffrn_reflns_limit_h_min -13
_diffrn_reflns_limit_k_max 24
_diffrn_reflns_limit_k_min -24
_diffrn_reflns_limit_l_max 22
_diffrn_reflns_limit_l_min -22
_diffrn_reflns_number 56314
_diffrn_reflns_theta_full 25.25
_diffrn_reflns_theta_max 25.25
_diffrn_reflns_theta_min 1.48
_exptl_absorpt_coefficient_mu 1.453
_exptl_absorpt_correction_T_max 0.7456
_exptl_absorpt_correction_T_min 0.6197
_exptl_absorpt_correction_type multi-scan
_exptl_crystal_colour colourless
_exptl_crystal_density_diffrn 1.152
_exptl_crystal_density_method 'not measured'
_exptl_crystal_description block
_exptl_crystal_F_000 1544
_exptl_crystal_size_max 0.50
_exptl_crystal_size_mid 0.40
_exptl_crystal_size_min 0.25
_platon_squeeze_details
;
;
_refine_diff_density_max 0.273
_refine_diff_density_min -0.426
_refine_diff_density_rms 0.048
_refine_ls_extinction_method none
_refine_ls_goodness_of_fit_ref 1.016
_refine_ls_hydrogen_treatment riding
_refine_ls_matrix_type full
_refine_ls_number_parameters 514
_refine_ls_number_reflns 7720
_refine_ls_number_restraints 18
_refine_ls_restrained_S_all 1.026
_refine_ls_R_factor_all 0.0652
_refine_ls_R_factor_gt 0.0399
_refine_ls_shift/su_max 0.001
_refine_ls_shift/su_mean 0.000
_refine_ls_structure_factor_coef Fsqd
_refine_ls_weighting_details 'calc w=1/[\s^2^(Fo^2^)+(0.0590P)^2^+0.0000P] where P=(Fo^2^+2Fc^2^)/3'
_refine_ls_weighting_scheme calc
_refine_ls_wR_factor_gt 0.0946
_refine_ls_wR_factor_ref 0.1025
_reflns_number_gt 5540
_reflns_number_total 7720
_reflns_threshold_expression >2sigma(I)
_cod_data_source_file om501212e_si_001.cif
_cod_data_source_block 2a
_cod_depositor_comments
;
The following automatic conversions were performed:

'_symmetry_cell_setting' value 'Monoclinic' changed to 'monoclinic'
according to
/usr/data/users/saulius/crontab/automatic-downloads/rss-feeds/ACS/lib/dictionaries/cif_core.dic
dictionary named 'cif_core.dic' version 2.4.2 from 2011-04-26.

Automatic conversion script
Id: cif_fix_values 3008 2015-01-20 13:52:24Z robertas 

 Adding full bibliography for 4085399--4085403.cif.
;
_cod_original_sg_symbol_H-M P2(1)/n
_cod_database_code 4085399

loop_
_symmetry_equiv_pos_as_xyz
'x, y, z'
'-x+1/2, y+1/2, -z+1/2'
'-x, -y, -z'
'x-1/2, -y-1/2, z-1/2'

loop_
_atom_site_label
_atom_site_type_symbol
_atom_site_fract_x
_atom_site_fract_y
_atom_site_fract_z
_atom_site_U_iso_or_equiv
_atom_site_adp_type
_atom_site_occupancy
_atom_site_symmetry_multiplicity
_atom_site_calc_flag
_atom_site_refinement_flags
_atom_site_disorder_assembly
_atom_site_disorder_group
Y1 Y 0.24273(2) 0.163270(13) 0.624296(13) 0.03678(10) Uani 1 1 d . . .
O1 O 0.35263(19) 0.07361(10) 0.66424(11) 0.0596(6) Uani 1 1 d . . .
Si1 Si 0.35772(8) 0.23502(5) 0.79878(4) 0.0551(2) Uani 1 1 d . . .
Si2 Si 0.44031(8) 0.26522(5) 0.50695(4) 0.0515(2) Uani 1 1 d . . .
N1 N 0.35134(19) 0.22420(11) 0.70694(11) 0.0414(5) Uani 1 1 d . . .
N2 N 0.38297(19) 0.23913(11) 0.58818(11) 0.0423(6) Uani 1 1 d . . .
C1 C -0.0358(2) 0.17309(13) 0.61117(14) 0.0440(7) Uani 1 1 d . . .
C2 C 0.0503(3) 0.21352(16) 0.67381(16) 0.0526(8) Uani 1 1 d . . .
C11 C 0.0419(2) 0.13994(15) 0.55796(14) 0.0430(7) Uani 1 1 d . . .
C12 C 0.1105(3) 0.17421(15) 0.50788(14) 0.0492(8) Uani 1 1 d . . .
H12A H 0.0874 0.2162 0.4857 0.059 Uiso 1 1 calc R . .
C13 C 0.1995(3) 0.13210(18) 0.48222(15) 0.0570(8) Uani 1 1 d . . .
H13A H 0.2529 0.1421 0.4427 0.068 Uiso 1 1 calc R . .
C14 C 0.1840(3) 0.06935(16) 0.51315(15) 0.0519(8) Uani 1 1 d . . .
C15 C 0.2414(3) 0.0079(2) 0.50248(18) 0.0675(10) Uani 1 1 d . . .
H15A H 0.3077 0.0050 0.4734 0.081 Uiso 1 1 calc R . .
C16 C 0.1983(4) -0.0467(2) 0.5354(2) 0.0759(11) Uani 1 1 d . . .
H16A H 0.2355 -0.0871 0.5281 0.091 Uiso 1 1 calc R . .
C17 C 0.0996(3) -0.04368(17) 0.57974(18) 0.0679(10) Uani 1 1 d . . .
H17A H 0.0712 -0.0822 0.6004 0.081 Uiso 1 1 calc R . .
C18 C 0.0443(3) 0.01473(15) 0.59329(15) 0.0528(8) Uani 1 1 d . . .
H18A H -0.0201 0.0161 0.6240 0.063 Uiso 1 1 calc R . .
C19 C 0.0848(2) 0.07314(14) 0.56071(14) 0.0438(7) Uani 1 1 d . . .
C20 C 0.2885(3) 0.16001(17) 0.83664(17) 0.0710(10) Uani 1 1 d . . .
H20A H 0.2074 0.1566 0.8197 0.106 Uiso 1 1 calc R . .
H20B H 0.2898 0.1628 0.8878 0.106 Uiso 1 1 calc R . .
H20C H 0.3323 0.1218 0.8220 0.106 Uiso 1 1 calc R . .
C21 C 0.2745(4) 0.3090(2) 0.8272(2) 0.0863(12) Uani 1 1 d . . .
H21A H 0.1941 0.3068 0.8088 0.129 Uiso 1 1 calc R . .
H21B H 0.3126 0.3478 0.8091 0.129 Uiso 1 1 calc R . .
H21C H 0.2734 0.3108 0.8784 0.129 Uiso 1 1 calc R . .
C22 C 0.5141(3) 0.2390(3) 0.83466(19) 0.1011(15) Uani 1 1 d . . .
H22A H 0.5527 0.2777 0.8166 0.152 Uiso 1 1 calc R . .
H22B H 0.5570 0.2004 0.8200 0.152 Uiso 1 1 calc R . .
H22C H 0.5129 0.2408 0.8858 0.152 Uiso 1 1 calc R . .
C23 C 0.3991(2) 0.26045(14) 0.65563(15) 0.0429(7) Uani 1 1 d . B .
C24 C 0.4624(4) 0.32409(19) 0.67247(19) 0.0762(12) Uani 1 1 d D . .
H24A H 0.4739 0.3248 0.7239 0.091 Uiso 1 1 calc R A 1
H24B H 0.5413 0.3201 0.6523 0.091 Uiso 1 1 calc R A 1
C25 C 0.4192(9) 0.3901(4) 0.6526(8) 0.065(3) Uani 0.50 1 d PD B 1
C26 C 0.3007(11) 0.3900(7) 0.6422(9) 0.075(5) Uani 0.50 1 d PD B 1
H26A H 0.2530 0.3538 0.6525 0.090 Uiso 0.50 1 calc PR B 1
C27 C 0.2550(10) 0.4489(6) 0.6145(5) 0.086(3) Uani 0.50 1 d PD B 1
H27A H 0.1745 0.4504 0.6018 0.103 Uiso 0.50 1 calc PR B 1
C28 C 0.3224(16) 0.5052(11) 0.605(2) 0.094(8) Uani 0.50 1 d PD B 1
H28A H 0.2914 0.5440 0.5860 0.113 Uiso 0.50 1 calc PR B 1
C29 C 0.4403(12) 0.4983(5) 0.6267(6) 0.097(4) Uani 0.50 1 d PD B 1
H29A H 0.4873 0.5360 0.6237 0.117 Uiso 0.50 1 calc PR B 1
C30 C 0.4966(10) 0.4422(5) 0.6523(7) 0.070(3) Uani 0.50 1 d PD B 1
N3 N 0.6145(7) 0.4351(4) 0.6687(5) 0.082(2) Uani 0.50 1 d PD B 1
C31 C 0.6990(10) 0.4788(5) 0.6312(5) 0.120(4) Uani 0.50 1 d PD B 1
H31A H 0.6622 0.4948 0.5880 0.180 Uiso 0.50 1 calc PR B 1
H31B H 0.7697 0.4544 0.6199 0.180 Uiso 0.50 1 calc PR B 1
H31C H 0.7199 0.5153 0.6614 0.180 Uiso 0.50 1 calc PR B 1
C32 C 0.6427(10) 0.4317(6) 0.7468(5) 0.109(4) Uani 0.50 1 d PD B 1
H32A H 0.5740 0.4162 0.7718 0.163 Uiso 0.50 1 calc PR B 1
H32B H 0.6640 0.4749 0.7639 0.163 Uiso 0.50 1 calc PR B 1
H32C H 0.7081 0.4019 0.7549 0.163 Uiso 0.50 1 calc PR B 1
C25' C 0.3719(9) 0.3804(5) 0.6476(10) 0.106(9) Uani 0.50 1 d PD C 2
C26' C 0.2504(11) 0.3741(6) 0.6318(10) 0.085(4) Uani 0.50 1 d PD C 2
H26B H 0.2193 0.3321 0.6387 0.102 Uiso 0.50 1 calc PR C 2
C27' C 0.1675(11) 0.4213(5) 0.6072(6) 0.111(4) Uani 0.50 1 d PD C 2
H27B H 0.0864 0.4117 0.6041 0.133 Uiso 0.50 1 calc PR C 2
C28' C 0.2106(12) 0.4820(5) 0.5878(7) 0.121(4) Uani 0.50 1 d PD C 2
H28B H 0.1610 0.5144 0.5685 0.145 Uiso 0.50 1 calc PR C 2
C29' C 0.3317(14) 0.4926(12) 0.599(2) 0.121(14) Uani 0.50 1 d PD C 2
H29B H 0.3626 0.5335 0.5860 0.145 Uiso 0.50 1 calc PR C 2
C30' C 0.4096(13) 0.4460(4) 0.6269(6) 0.098(4) Uani 0.50 1 d PD C 2
N3' N 0.5269(14) 0.4610(7) 0.6327(6) 0.114(6) Uani 0.50 1 d PD C 2
C31' C 0.5782(13) 0.5163(6) 0.5904(7) 0.174(6) Uani 0.50 1 d PD C 2
H31D H 0.5159 0.5373 0.5630 0.260 Uiso 0.50 1 calc PR C 2
H31E H 0.6374 0.4992 0.5588 0.260 Uiso 0.50 1 calc PR C 2
H31F H 0.6144 0.5479 0.6222 0.260 Uiso 0.50 1 calc PR C 2
C32' C 0.5806(14) 0.4594(7) 0.7069(7) 0.153(7) Uani 0.50 1 d PD C 2
H32D H 0.5415 0.4260 0.7345 0.230 Uiso 0.50 1 calc PR C 2
H32E H 0.5703 0.5016 0.7292 0.230 Uiso 0.50 1 calc PR C 2
H32F H 0.6641 0.4494 0.7043 0.230 Uiso 0.50 1 calc PR C 2
C33 C 0.3185(3) 0.3022(2) 0.45177(17) 0.0743(10) Uani 1 1 d . . .
H33A H 0.2883 0.3407 0.4753 0.111 Uiso 1 1 calc R . .
H33B H 0.2554 0.2706 0.4455 0.111 Uiso 1 1 calc R . .
H33C H 0.3489 0.3143 0.4060 0.111 Uiso 1 1 calc R . .
C34 C 0.5640(3) 0.32618(17) 0.51012(19) 0.0734(11) Uani 1 1 d . . .
H34A H 0.5367 0.3663 0.5317 0.110 Uiso 1 1 calc R . .
H34B H 0.5899 0.3352 0.4625 0.110 Uiso 1 1 calc R . .
H34C H 0.6294 0.3085 0.5377 0.110 Uiso 1 1 calc R . .
C35 C 0.5032(3) 0.18990(19) 0.46380(19) 0.0795(11) Uani 1 1 d . . .
H35A H 0.4428 0.1564 0.4606 0.119 Uiso 1 1 calc R . .
H35B H 0.5694 0.1738 0.4919 0.119 Uiso 1 1 calc R . .
H35C H 0.5297 0.2008 0.4168 0.119 Uiso 1 1 calc R . .
C36 C 0.4802(4) 0.0749(2) 0.6523(3) 0.1204(18) Uani 1 1 d . . .
H36A H 0.4956 0.0761 0.6015 0.144 Uiso 1 1 calc R . .
H36B H 0.5151 0.1139 0.6741 0.144 Uiso 1 1 calc R . .
C37 C 0.5314(5) 0.0178(3) 0.6828(4) 0.168(3) Uani 1 1 d . . .
H37A H 0.5863 0.0298 0.7211 0.202 Uiso 1 1 calc R . .
H37B H 0.5751 -0.0065 0.6471 0.202 Uiso 1 1 calc R . .
C38 C 0.4383(6) -0.0216(3) 0.7096(4) 0.175(3) Uani 1 1 d . . .
H38A H 0.4544 -0.0321 0.7594 0.210 Uiso 1 1 calc R . .
H38B H 0.4335 -0.0627 0.6831 0.210 Uiso 1 1 calc R . .
C39 C 0.3257(3) 0.01387(17) 0.7030(2) 0.0754(11) Uani 1 1 d . . .
H39A H 0.2671 -0.0124 0.6771 0.090 Uiso 1 1 calc R . .
H39B H 0.2947 0.0243 0.7497 0.090 Uiso 1 1 calc R . .
B3 B -0.0313(3) 0.25719(18) 0.6107(2) 0.0587(10) Uani 1 1 d . . .
H3 H 0.0116 0.2865 0.5688 0.070 Uiso 1 1 calc R . .
B4 B -0.1646(3) 0.21330(19) 0.5938(2) 0.0602(10) Uani 1 1 d . . .
H4 H -0.2098 0.2140 0.5413 0.072 Uiso 1 1 calc R . .
B5 B -0.1607(3) 0.1417(2) 0.6475(2) 0.0575(10) Uani 1 1 d . . .
H5 H -0.2035 0.0954 0.6303 0.069 Uiso 1 1 calc R . .
B6 B -0.0217(3) 0.1435(2) 0.69615(18) 0.0529(9) Uani 1 1 d . . .
H6 H 0.0277 0.0983 0.7100 0.064 Uiso 1 1 calc R . .
B7 B -0.0270(3) 0.2817(2) 0.7008(2) 0.0667(11) Uani 1 1 d . . .
H7 H 0.0178 0.3273 0.7183 0.080 Uiso 1 1 calc R . .
B8 B -0.1628(4) 0.2828(2) 0.6512(2) 0.0712(12) Uani 1 1 d . . .
H8 H -0.2076 0.3291 0.6360 0.085 Uiso 1 1 calc R . .
B9 B -0.2431(4) 0.2109(2) 0.6748(2) 0.0704(12) Uani 1 1 d . . .
H9 H -0.3412 0.2100 0.6755 0.084 Uiso 1 1 calc R . .
B10 B -0.1567(4) 0.1666(2) 0.7381(2) 0.0675(11) Uani 1 1 d . . .
H10 H -0.1975 0.1364 0.7799 0.081 Uiso 1 1 calc R . .
B11 B -0.0231(3) 0.2118(2) 0.7538(2) 0.0626(11) Uani 1 1 d . . .
H11 H 0.0228 0.2113 0.8061 0.075 Uiso 1 1 calc R . .
B12 B -0.1600(3) 0.2543(2) 0.7403(2) 0.0708(12) Uani 1 1 d . . .
H12 H -0.2038 0.2818 0.7832 0.085 Uiso 1 1 calc R . .

loop_
_atom_site_aniso_label
_atom_site_aniso_U_11
_atom_site_aniso_U_22
_atom_site_aniso_U_33
_atom_site_aniso_U_23
_atom_site_aniso_U_13
_atom_site_aniso_U_12
Y1 0.03301(15) 0.04220(16) 0.03507(14) -0.00253(12) -0.00187(10) -0.00065(13)
O1 0.0573(14) 0.0493(13) 0.0720(14) 0.0075(11) -0.0099(11) 0.0039(11)
Si1 0.0466(5) 0.0794(7) 0.0392(4) -0.0134(4) 0.0017(4) -0.0158(5)
Si2 0.0484(5) 0.0619(6) 0.0445(5) 0.0047(4) 0.0102(4) -0.0007(4)
N1 0.0390(14) 0.0494(14) 0.0357(12) -0.0032(10) -0.0003(10) -0.0070(11)
N2 0.0403(14) 0.0478(14) 0.0389(13) -0.0002(10) 0.0027(10) -0.0015(11)
C1 0.0351(16) 0.0496(18) 0.0471(16) -0.0050(13) -0.0068(12) -0.0033(13)
C2 0.0387(18) 0.062(2) 0.0568(18) -0.0197(15) -0.0035(14) -0.0044(15)
C11 0.0368(16) 0.0535(18) 0.0384(15) -0.0057(13) -0.0095(12) 0.0013(14)
C12 0.0485(18) 0.065(2) 0.0342(15) 0.0023(13) -0.0083(13) 0.0014(15)
C13 0.052(2) 0.083(2) 0.0362(16) -0.0082(16) 0.0021(14) -0.0042(18)
C14 0.0494(19) 0.063(2) 0.0434(16) -0.0188(15) -0.0088(14) 0.0020(16)
C15 0.060(2) 0.083(3) 0.059(2) -0.026(2) -0.0095(16) 0.012(2)
C16 0.088(3) 0.064(3) 0.075(3) -0.024(2) -0.023(2) 0.019(2)
C17 0.082(3) 0.056(2) 0.065(2) -0.0106(17) -0.0209(19) 0.003(2)
C18 0.051(2) 0.055(2) 0.0512(17) -0.0073(15) -0.0111(14) -0.0030(16)
C19 0.0429(17) 0.0473(18) 0.0408(15) -0.0080(13) -0.0104(13) 0.0011(14)
C20 0.076(3) 0.091(3) 0.0465(18) 0.0018(17) 0.0067(17) -0.013(2)
C21 0.084(3) 0.094(3) 0.082(3) -0.040(2) 0.027(2) -0.022(2)
C22 0.061(2) 0.178(5) 0.064(2) -0.015(3) -0.0118(19) -0.030(3)
C23 0.0341(16) 0.0462(17) 0.0483(17) -0.0042(13) 0.0008(12) -0.0017(13)
C24 0.093(3) 0.069(3) 0.068(2) -0.0219(19) 0.026(2) -0.041(2)
C25 0.093(8) 0.034(7) 0.069(5) -0.004(5) 0.030(6) -0.029(6)
C26 0.108(13) 0.059(10) 0.057(6) -0.018(6) -0.015(9) 0.012(9)
C27 0.076(7) 0.082(8) 0.099(7) -0.011(6) -0.005(6) 0.042(7)
C28 0.126(19) 0.049(11) 0.109(11) 0.003(9) 0.026(10) 0.043(9)
C29 0.124(10) 0.059(7) 0.110(8) -0.009(6) 0.042(8) 0.019(8)
C30 0.065(8) 0.065(9) 0.079(8) -0.013(5) 0.014(6) -0.002(7)
N3 0.082(6) 0.070(5) 0.094(6) -0.025(5) 0.017(5) -0.031(4)
C31 0.122(8) 0.089(7) 0.150(9) -0.021(6) 0.038(7) -0.062(6)
C32 0.091(7) 0.112(9) 0.124(10) -0.039(7) -0.010(6) -0.031(6)
C25' 0.167(18) 0.046(9) 0.108(12) -0.045(8) 0.110(14) -0.080(11)
C26' 0.139(13) 0.032(6) 0.084(10) -0.006(6) 0.012(8) 0.020(7)
C27' 0.136(11) 0.068(8) 0.131(9) 0.002(6) 0.050(8) 0.012(7)
C28' 0.116(10) 0.090(9) 0.158(11) 0.010(8) 0.036(9) 0.032(9)
C29' 0.18(3) 0.029(8) 0.16(2) 0.015(11) 0.074(17) 0.022(11)
C30' 0.151(12) 0.050(8) 0.095(8) -0.016(5) 0.079(8) -0.033(8)
N3' 0.151(13) 0.091(10) 0.103(9) -0.028(7) 0.056(8) -0.067(9)
C31' 0.200(14) 0.135(11) 0.188(12) 0.028(9) 0.076(11) -0.084(10)
C32' 0.23(2) 0.125(13) 0.106(11) -0.034(9) 0.041(12) -0.123(13)
C33 0.072(2) 0.098(3) 0.054(2) 0.0250(19) 0.0016(17) 0.002(2)
C34 0.069(2) 0.084(3) 0.067(2) 0.0128(18) 0.0215(18) -0.014(2)
C35 0.071(3) 0.093(3) 0.076(2) -0.009(2) 0.030(2) 0.002(2)
C36 0.060(3) 0.100(4) 0.202(5) 0.058(3) 0.018(3) 0.023(3)
C37 0.098(4) 0.156(6) 0.253(8) 0.098(5) 0.033(5) 0.052(4)
C38 0.121(5) 0.118(5) 0.287(9) 0.110(5) 0.009(5) 0.032(4)
C39 0.085(3) 0.061(2) 0.080(2) 0.0155(19) -0.020(2) -0.007(2)
B3 0.051(2) 0.048(2) 0.077(3) -0.0063(19) 0.0038(18) 0.0037(18)
B4 0.043(2) 0.068(3) 0.069(2) -0.006(2) -0.0158(18) 0.0141(19)
B5 0.041(2) 0.072(3) 0.059(2) -0.0115(19) 0.0019(17) -0.0084(19)
B6 0.047(2) 0.066(2) 0.0449(19) -0.0067(17) -0.0060(16) 0.0087(18)
B7 0.050(2) 0.062(3) 0.089(3) -0.029(2) 0.006(2) -0.002(2)
B8 0.051(3) 0.073(3) 0.090(3) -0.014(2) -0.001(2) 0.015(2)
B9 0.035(2) 0.094(3) 0.082(3) -0.023(2) -0.0021(19) -0.001(2)
B10 0.059(3) 0.083(3) 0.061(2) -0.011(2) 0.0126(19) -0.003(2)
B11 0.045(2) 0.087(3) 0.055(2) -0.027(2) -0.0021(17) 0.007(2)
B12 0.042(2) 0.086(3) 0.084(3) -0.031(2) 0.0081(19) 0.005(2)

loop_
_atom_type_symbol
_atom_type_description
_atom_type_scat_dispersion_real
_atom_type_scat_dispersion_imag
_atom_type_scat_source
C C 0.0033 0.0016 'International Tables Vol C Tables 4.2.6.8 and 6.1.1.4'
H H 0.0000 0.0000 'International Tables Vol C Tables 4.2.6.8 and 6.1.1.4'
B B 0.0013 0.0007 'International Tables Vol C Tables 4.2.6.8 and 6.1.1.4'
N N 0.0061 0.0033 'International Tables Vol C Tables 4.2.6.8 and 6.1.1.4'
O O 0.0106 0.0060 'International Tables Vol C Tables 4.2.6.8 and 6.1.1.4'
Si Si 0.0817 0.0704 'International Tables Vol C Tables 4.2.6.8 and 6.1.1.4'
Y Y -2.7962 3.5667 'International Tables Vol C Tables 4.2.6.8 and 6.1.1.4'

loop_
_geom_angle_atom_site_label_1
_geom_angle_atom_site_label_2
_geom_angle_atom_site_label_3
_geom_angle
N2 Y1 N1 59.11(8)
N2 Y1 O1 104.84(8)
N1 Y1 O1 86.00(8)
N2 Y1 C2 114.90(9)
N1 Y1 C2 89.02(8)
O1 Y1 C2 129.78(9)
N2 Y1 C11 124.76(8)
N1 Y1 C11 149.43(8)
O1 Y1 C11 117.72(8)
C2 Y1 C11 61.26(9)
N2 Y1 C12 94.50(9)
N1 Y1 C12 142.69(9)
O1 Y1 C12 128.73(9)
C2 Y1 C12 78.49(9)
C11 Y1 C12 31.21(9)
N2 Y1 C23 29.93(8)
N1 Y1 C23 29.54(8)
O1 Y1 C23 99.32(8)
C2 Y1 C23 100.28(9)
C11 Y1 C23 142.47(9)
C12 Y1 C23 118.42(9)
N2 Y1 C13 88.85(9)
N1 Y1 C13 147.93(9)
O1 Y1 C13 102.49(9)
C2 Y1 C13 107.55(9)
C11 Y1 C13 50.33(9)
C12 Y1 C13 29.98(9)
C23 Y1 C13 118.64(9)
N2 Y1 C19 137.70(8)
N1 Y1 C19 163.17(8)
O1 Y1 C19 87.45(8)
C2 Y1 C19 83.29(9)
C11 Y1 C19 30.61(8)
C12 Y1 C19 49.93(9)
C23 Y1 C19 167.19(8)
C13 Y1 C19 48.85(9)
N2 Y1 C14 112.09(8)
N1 Y1 C14 161.10(8)
O1 Y1 C14 80.23(8)
C2 Y1 C14 109.74(9)
C11 Y1 C14 49.40(9)
C12 Y1 C14 48.54(9)
C23 Y1 C14 141.12(9)
C13 Y1 C14 28.73(9)
C19 Y1 C14 29.23(8)
C39 O1 C36 107.8(3)
C39 O1 Y1 134.9(2)
C36 O1 Y1 117.3(2)
N1 Si1 C21 112.00(16)
N1 Si1 C20 105.36(13)
C21 Si1 C20 109.80(17)
N1 Si1 C22 112.72(15)
C21 Si1 C22 109.7(2)
C20 Si1 C22 107.07(19)
N2 Si2 C34 117.31(14)
N2 Si2 C33 109.30(14)
C34 Si2 C33 106.98(17)
N2 Si2 C35 106.05(14)
C34 Si2 C35 105.67(17)
C33 Si2 C35 111.53(18)
C23 N1 Si1 129.54(19)
C23 N1 Y1 91.41(16)
Si1 N1 Y1 138.15(12)
C23 N2 Si2 132.6(2)
C23 N2 Y1 91.19(16)
Si2 N2 Y1 136.05(12)
C11 C1 B4 126.5(2)
C11 C1 B5 126.5(2)
B4 C1 B5 63.0(2)
C11 C1 B3 115.4(3)
B4 C1 B3 62.7(2)
B5 C1 B3 113.7(3)
C11 C1 B6 114.7(2)
B4 C1 B6 114.6(3)
B5 C1 B6 63.8(2)
B3 C1 B6 110.7(2)
C11 C1 C2 110.1(2)
B4 C1 C2 111.9(2)
B5 C1 C2 111.4(2)
B3 C1 C2 60.66(19)
B6 C1 C2 59.12(18)
B6 C2 B7 111.0(3)
B6 C2 C1 60.16(17)
B7 C2 C1 107.8(2)
B6 C2 B11 62.0(2)
B7 C2 B11 60.5(2)
C1 C2 B11 108.3(2)
B6 C2 B3 110.5(2)
B7 C2 B3 61.5(2)
C1 C2 B3 59.35(18)
B11 C2 B3 110.5(3)
B6 C2 Y1 99.42(18)
B7 C2 Y1 149.1(2)
C1 C2 Y1 91.74(15)
B11 C2 Y1 136.1(2)
B3 C2 Y1 113.22(19)
C12 C11 C19 107.6(3)
C12 C11 C1 123.6(3)
C19 C11 C1 126.7(3)
C12 C11 Y1 75.55(16)
C19 C11 Y1 82.37(15)
C1 C11 Y1 96.23(15)
C13 C12 C11 109.1(3)
C13 C12 Y1 80.69(16)
C11 C12 Y1 73.24(15)
C12 C13 C14 108.4(3)
C12 C13 Y1 69.34(15)
C14 C13 Y1 80.30(16)
C13 C14 C15 132.5(3)
C13 C14 C19 107.9(3)
C15 C14 C19 119.5(3)
C13 C14 Y1 70.97(16)
C15 C14 Y1 125.53(19)
C19 C14 Y1 71.82(15)
C16 C15 C14 119.0(3)
C15 C16 C17 121.7(3)
C18 C17 C16 121.1(4)
C17 C18 C19 119.9(3)
C18 C19 C11 134.1(3)
C18 C19 C14 118.7(3)
C11 C19 C14 106.8(3)
C18 C19 Y1 124.72(18)
C11 C19 Y1 67.02(14)
C14 C19 Y1 78.95(16)
N1 C23 N2 116.9(2)
N1 C23 C24 121.1(3)
N2 C23 C24 121.9(3)
N1 C23 Y1 59.06(14)
N2 C23 Y1 58.87(14)
C24 C23 Y1 167.4(2)
C25 C24 C23 125.1(5)
C26 C25 C30 128.9(10)
C26 C25 C24 111.1(8)
C30 C25 C24 119.8(8)
C25 C26 C27 114.3(11)
C28 C27 C26 123.7(11)
C27 C28 C29 113.7(15)
C30 C29 C28 127.8(15)
N3 C30 C25 122.1(8)
N3 C30 C29 127.1(11)
C25 C30 C29 110.5(10)
C30 N3 C31 117.1(10)
C30 N3 C32 114.6(9)
C31 N3 C32 111.4(8)
C26' C25' C30' 108.4(11)
C25' C26' C27' 130.2(12)
C28' C27' C26' 117.5(14)
C27' C28' C29' 116.7(16)
C28' C29' C30' 124.0(17)
N3' C30' C29' 118.9(11)
N3' C30' C25' 118.2(12)
C29' C30' C25' 122.9(14)
C30' N3' C31' 120.6(14)
C30' N3' C32' 116.3(10)
C31' N3' C32' 110.8(12)
C37 C36 O1 108.6(4)
C36 C37 C38 108.1(4)
C37 C38 C39 109.5(4)
O1 C39 C38 105.6(3)
C1 B3 C2 60.00(18)
C1 B3 B8 105.6(3)
C2 B3 B8 107.3(3)
C1 B3 B7 106.1(3)
C2 B3 B7 58.8(2)
B8 B3 B7 60.7(2)
C1 B3 B4 58.12(19)
C2 B3 B4 107.6(3)
B8 B3 B4 60.6(2)
B7 B3 B4 109.0(3)
C1 B4 B3 59.19(19)
C1 B4 B5 58.63(19)
B3 B4 B5 107.4(3)
C1 B4 B9 104.9(3)
B3 B4 B9 107.0(3)
B5 B4 B9 59.7(2)
C1 B4 B8 105.4(3)
B3 B4 B8 59.2(2)
B5 B4 B8 107.9(3)
B9 B4 B8 60.1(2)
C1 B5 B9 105.1(3)
C1 B5 B4 58.3(2)
B9 B5 B4 60.2(2)
C1 B5 B10 105.6(3)
B9 B5 B10 60.0(2)
B4 B5 B10 108.2(3)
C1 B5 B6 58.55(19)
B9 B5 B6 107.0(3)
B4 B5 B6 106.7(3)
B10 B5 B6 59.9(2)
C2 B6 C1 60.72(18)
C2 B6 B11 60.0(2)
C1 B6 B11 107.2(3)
C2 B6 B10 107.5(3)
C1 B6 B10 104.6(3)
B11 B6 B10 60.3(2)
C2 B6 B5 107.8(3)
C1 B6 B5 57.69(19)
B11 B6 B5 108.2(3)
B10 B6 B5 59.4(2)
C2 B7 B11 60.1(2)
C2 B7 B3 59.7(2)
B11 B7 B3 108.7(3)
C2 B7 B12 107.8(3)
B11 B7 B12 61.0(2)
B3 B7 B12 107.7(3)
C2 B7 B8 106.9(3)
B11 B7 B8 109.0(3)
B3 B7 B8 59.3(2)
B12 B7 B8 59.9(2)
B3 B8 B12 108.1(3)
B3 B8 B4 60.2(2)
B12 B8 B4 108.3(3)
B3 B8 B9 107.4(3)
B12 B8 B9 59.9(2)
B4 B8 B9 59.8(2)
B3 B8 B7 60.0(2)
B12 B8 B7 59.8(2)
B4 B8 B7 108.0(3)
B9 B8 B7 107.1(3)
B5 B9 B10 60.4(2)
B5 B9 B12 109.0(3)
B10 B9 B12 60.5(2)
B5 B9 B4 60.1(2)
B10 B9 B4 108.4(3)
B12 B9 B4 108.6(3)
B5 B9 B8 108.1(3)
B10 B9 B8 108.0(3)
B12 B9 B8 59.9(2)
B4 B9 B8 60.1(2)
B9 B10 B5 59.6(2)
B9 B10 B11 107.6(3)
B5 B10 B11 108.3(3)
B9 B10 B12 59.8(2)
B5 B10 B12 107.8(3)
B11 B10 B12 59.9(2)
B9 B10 B6 107.4(3)
B5 B10 B6 60.7(2)
B11 B10 B6 59.2(2)
B12 B10 B6 107.0(3)
C2 B11 B7 59.4(2)
C2 B11 B6 58.1(2)
B7 B11 B6 107.0(3)
C2 B11 B12 106.8(3)
B7 B11 B12 60.4(2)
B6 B11 B12 108.1(3)
C2 B11 B10 106.2(2)
B7 B11 B10 108.2(3)
B6 B11 B10 60.5(2)
B12 B11 B10 60.1(2)
B7 B12 B9 107.8(3)
B7 B12 B8 60.3(2)
B9 B12 B8 60.2(2)
B7 B12 B11 58.5(2)
B9 B12 B11 107.6(3)
B8 B12 B11 107.2(3)
B7 B12 B10 106.6(3)
B9 B12 B10 59.7(2)
B8 B12 B10 107.7(3)
B11 B12 B10 60.0(2)

loop_
_geom_bond_atom_site_label_1
_geom_bond_atom_site_label_2
_geom_bond_distance
Y1 N2 2.308(2)
Y1 N1 2.312(2)
Y1 O1 2.313(2)
Y1 C2 2.571(3)
Y1 C11 2.599(3)
Y1 C12 2.628(3)
Y1 C23 2.695(3)
Y1 C13 2.772(3)
Y1 C19 2.797(3)
Y1 C14 2.890(3)
O1 C39 1.446(4)
O1 C36 1.452(4)
Si1 N1 1.735(2)
Si1 C21 1.849(4)
Si1 C20 1.853(3)
Si1 C22 1.870(4)
Si2 N2 1.744(2)
Si2 C34 1.857(3)
Si2 C33 1.857(3)
Si2 C35 1.870(4)
N1 C23 1.329(3)
N2 C23 1.345(3)
C1 C11 1.493(4)
C1 B4 1.686(4)
C1 B5 1.691(5)
C1 B3 1.705(5)
C1 B6 1.707(4)
C1 C2 1.716(4)
C2 B6 1.689(5)
C2 B7 1.711(5)
C2 B11 1.722(5)
C2 B3 1.728(5)
C11 C12 1.406(4)
C11 C19 1.437(4)
C12 C13 1.403(4)
C13 C14 1.409(4)
C14 C15 1.417(4)
C14 C19 1.438(4)
C15 C16 1.359(5)
C16 C17 1.395(5)
C17 C18 1.362(4)
C18 C19 1.410(4)
C23 C24 1.503(4)
C24 C25 1.468(8)
C25 C26 1.340(9)
C25 C30 1.367(9)
C26 C27 1.395(9)
C27 C28 1.380(10)
C28 C29 1.384(9)
C29 C30 1.383(9)
C30 N3 1.361(14)
N3 C31 1.482(8)
N3 C32 1.494(8)
C25' C26' 1.396(9)
C25' C30' 1.448(8)
C26' C27' 1.407(9)
C27' C28' 1.373(9)
C28' C29' 1.386(9)
C29' C30' 1.388(10)
C30' N3' 1.352(17)
N3' C31' 1.493(9)
N3' C32' 1.507(9)
C36 C37 1.408(6)
C37 C38 1.412(7)
C38 C39 1.456(6)
B3 B8 1.747(5)
B3 B7 1.759(6)
B3 B4 1.764(5)
B4 B5 1.765(6)
B4 B9 1.767(6)
B4 B8 1.771(6)
B5 B9 1.759(6)
B5 B10 1.772(5)
B5 B6 1.794(5)
B6 B11 1.756(5)
B6 B10 1.779(5)
B7 B11 1.730(6)
B7 B12 1.764(6)
B7 B8 1.773(6)
B8 B12 1.767(6)
B8 B9 1.772(6)
B9 B10 1.765(6)
B9 B12 1.766(6)
B10 B11 1.775(6)
B10 B12 1.778(6)
B11 B12 1.775(5)

loop_
_platon_squeeze_void_nr
_platon_squeeze_void_average_x
_platon_squeeze_void_average_y
_platon_squeeze_void_average_z
_platon_squeeze_void_volume
_platon_squeeze_void_count_electrons
1 0.000 0.500 0.500 141.0 27.5
2 0.017 0.458 0.969 6.7 -0.1
3 0.500 0.000 0.000 141.0 30.7
4 0.483 0.958 0.531 6.8 -0.3
5 0.517 0.043 0.468 6.9 -0.4
6 0.983 0.543 0.032 7.0 -0.2
